data_7120743
loop_
_publ_author_name
'Aguila, David'
'Dechambenoit, Pierre'
'Rouzieres, Mathieu'
'Mathoniere, Corine'
'Clerac, Rodolphe'

_publ_section_title
;
 Direct crystallographic evidence of the reversible photo-formation and
 thermo-rupture of a coordination bond inducing spin-crossover phenomenon
;
_journal_name_full 'Chem. Commun.'
_journal_paper_doi 10.1039/C7CC06215J
_journal_year 2017
_chemical_formula_moiety '2(C17 H23 Fe N7), 2(C H4 O)'
_chemical_formula_sum 'C36 H54 Fe2 N14 O2'
_chemical_formula_weight 826.63
_space_group_crystal_system monoclinic
_space_group_IT_number 14
_space_group_name_Hall '-P 2ybc'
_space_group_name_H-M_alt 'P 1 21/c 1'
_symmetry_space_group_name_Hall '-P 2ybc'
_symmetry_space_group_name_H-M 'P 1 21/c 1'
_atom_sites_solution_hydrogens mixed
_audit_creation_method SHELXL-2014/7
_audit_update_record
;
2016-12-09 deposited with the CCDC.
2017-10-02 downloaded from the CCDC.
;
_cell_angle_alpha 90
_cell_angle_beta 94.329(2)
_cell_angle_gamma 90
_cell_formula_units_Z 4
_cell_length_a 10.8084(4)
_cell_length_b 23.0976(11)
_cell_length_c 15.5032(9)
_cell_measurement_reflns_used 3865
_cell_measurement_temperature 82(2)
_cell_measurement_theta_max 26.26
_cell_measurement_theta_min 2.58
_cell_volume 3859.3(3)
_computing_cell_refinement 'Bruker SAINT'
_computing_data_collection 'Bruker APEX2'
_computing_data_reduction 'Bruker SAINT'
_computing_structure_refinement 'SHELXL-2014/7 (Sheldrick, 2014)'
_computing_structure_solution 'Bruker APEX2, intrinsic phasing'
_diffrn_ambient_temperature 82(2)
_diffrn_measured_fraction_theta_full 1.000
_diffrn_measured_fraction_theta_max 0.999
_diffrn_measurement_device_type 'Bruker APEX-II Quasar'
_diffrn_measurement_method 'phi and omega scans'
_diffrn_radiation_type MoK\a
_diffrn_radiation_wavelength 0.71073
_diffrn_reflns_av_R_equivalents 0.0676
_diffrn_reflns_av_unetI/netI 0.0696
_diffrn_reflns_Laue_measured_fraction_full 1.000
_diffrn_reflns_Laue_measured_fraction_max 0.999
_diffrn_reflns_limit_h_max 11
_diffrn_reflns_limit_h_min -13
_diffrn_reflns_limit_k_max 28
_diffrn_reflns_limit_k_min -26
_diffrn_reflns_limit_l_max 19
_diffrn_reflns_limit_l_min -19
_diffrn_reflns_number 32296
_diffrn_reflns_point_group_measured_fraction_full 1.000
_diffrn_reflns_point_group_measured_fraction_max 0.999
_diffrn_reflns_theta_full 25.242
_diffrn_reflns_theta_max 26.383
_diffrn_reflns_theta_min 1.585
_diffrn_source 'Incoatec microfocus sealed tube'
_exptl_absorpt_coefficient_mu 0.805
_exptl_absorpt_correction_T_max 0.7454
_exptl_absorpt_correction_T_min 0.6737
_exptl_absorpt_correction_type multi-scan
_exptl_absorpt_process_details SADABS
_exptl_crystal_colour purple
_exptl_crystal_density_diffrn 1.423
_exptl_crystal_description plate
_exptl_crystal_F_000 1744
_exptl_crystal_size_max 0.090
_exptl_crystal_size_mid 0.090
_exptl_crystal_size_min 0.020
_refine_diff_density_max 1.292
_refine_diff_density_min -0.612
_refine_diff_density_rms 0.100
_refine_ls_extinction_method none
_refine_ls_goodness_of_fit_ref 1.035
_refine_ls_hydrogen_treatment mixed
_refine_ls_matrix_type full
_refine_ls_number_parameters 505
_refine_ls_number_reflns 7896
_refine_ls_number_restraints 4
_refine_ls_restrained_S_all 1.035
_refine_ls_R_factor_all 0.0873
_refine_ls_R_factor_gt 0.0563
_refine_ls_shift/su_max 0.003
_refine_ls_shift/su_mean 0.000
_refine_ls_structure_factor_coef Fsqd
_refine_ls_weighting_details 'w=1/[\s^2^(Fo^2^)+(0.0500P)^2^+7.3405P] where P=(Fo^2^+2Fc^2^)/3'
_refine_ls_weighting_scheme calc
_refine_ls_wR_factor_gt 0.1269
_refine_ls_wR_factor_ref 0.1448
_reflns_Friedel_coverage 0.000
_reflns_number_gt 5514
_reflns_number_total 7896
_reflns_threshold_expression 'I > 2\s(I)'
_cod_data_source_file c7cc06215j2.cif
_cod_data_source_block shelx_CCDC1
_cod_database_code 7120743
_shelx_shelxl_version_number 2014/7
_shelx_space_group_comment
;
The symmetry employed for this shelxl refinement is uniquely defined
by the following loop, which should always be used as a source of
symmetry information in preference to the above space-group names.
They are only intended as comments.
;
_shelx_estimated_absorpt_t_min 0.931
_shelx_estimated_absorpt_t_max 0.984

loop_
_space_group_symop_operation_xyz
'x, y, z'
'-x, y+1/2, -z+1/2'
'-x, -y, -z'
'x, -y-1/2, z-1/2'

loop_
_atom_site_label
_atom_site_type_symbol
_atom_site_fract_x
_atom_site_fract_y
_atom_site_fract_z
_atom_site_U_iso_or_equiv
_atom_site_adp_type
_atom_site_occupancy
_atom_site_site_symmetry_order
_atom_site_calc_flag
_atom_site_refinement_flags_posn
_atom_site_refinement_flags_adp
_atom_site_refinement_flags_occupancy
_atom_site_disorder_assembly
_atom_site_disorder_group
Fe1 Fe 0.52569(4) 0.24928(2) 0.25514(3) 0.01052(14) Uani 1 1 d . . . . .
N1 N 0.5083(2) 0.16960(13) 0.26226(18) 0.0107(6) Uani 1 1 d . . . . .
N5 N 0.4094(3) 0.24356(13) 0.35176(19) 0.0142(6) Uani 1 1 d . . . . .
N6 N 0.3000(3) 0.25302(15) 0.1199(2) 0.0219(7) Uani 1 1 d . . . . .
N7 N 0.7340(3) 0.26584(13) 0.4029(2) 0.0146(7) Uani 1 1 d . . . . .
N4 N 0.3018(3) 0.35593(14) 0.2873(2) 0.0174(7) Uani 1 1 d D . . . .
N2 N 0.6373(3) 0.22606(13) 0.17209(18) 0.0112(6) Uani 1 1 d . . . . .
N3 N 0.5688(3) 0.33320(13) 0.21177(19) 0.0112(6) Uani 1 1 d D . . . .
C13 C 0.3810(3) 0.29097(16) 0.4111(2) 0.0176(8) Uani 1 1 d . . . . .
H13A H 0.4561 0.3130 0.4258 0.021 Uiso 1 1 calc R U . . .
H13B H 0.3542 0.2745 0.4641 0.021 Uiso 1 1 calc R U . . .
C3 C 0.4655(3) 0.05277(16) 0.2572(2) 0.0175(8) Uani 1 1 d . . . . .
H3 H 0.4501 0.0132 0.2551 0.021 Uiso 1 1 calc R U . . .
C4 C 0.5544(3) 0.07628(16) 0.2069(2) 0.0172(8) Uani 1 1 d . . . . .
H4 H 0.6003 0.0528 0.1725 0.021 Uiso 1 1 calc R U . . .
C2 C 0.3996(3) 0.08765(16) 0.3105(2) 0.0154(8) Uani 1 1 d . . . . .
H2 H 0.3407 0.0717 0.3443 0.018 Uiso 1 1 calc R U . . .
C9 C 0.6172(3) 0.32407(15) 0.1253(2) 0.0127(7) Uani 1 1 d . . . . .
H9A H 0.6624 0.3582 0.1091 0.015 Uiso 1 1 calc R U . . .
H9B H 0.5484 0.3182 0.0823 0.015 Uiso 1 1 calc R U . . .
C7 C 0.7374(4) 0.14593(16) 0.0961(3) 0.0197(9) Uani 1 1 d . . . . .
H7A H 0.7217 0.1637 0.0403 0.030 Uiso 1 1 calc R U . . .
H7B H 0.7231 0.1050 0.0911 0.030 Uiso 1 1 calc R U . . .
H7C H 0.8220 0.1528 0.1171 0.030 Uiso 1 1 calc R U . . .
C17 C 0.6585(3) 0.25863(15) 0.3472(2) 0.0126(7) Uani 1 1 d . . . . .
C10 C 0.4806(3) 0.38270(16) 0.2054(2) 0.0155(8) Uani 1 1 d . . . . .
H10A H 0.4195 0.3760 0.1573 0.019 Uiso 1 1 calc R U . . .
H10B H 0.5258 0.4176 0.1929 0.019 Uiso 1 1 calc R U . . .
C11 C 0.4140(3) 0.39212(16) 0.2866(2) 0.0160(8) Uani 1 1 d . . . . .
H11A H 0.4697 0.3829 0.3367 0.019 Uiso 1 1 calc R U . . .
H11B H 0.3910 0.4326 0.2904 0.019 Uiso 1 1 calc R U . . .
C5 C 0.5728(3) 0.13581(15) 0.2094(2) 0.0113(7) Uani 1 1 d . . . . .
C6 C 0.6521(3) 0.17137(16) 0.1580(2) 0.0130(8) Uani 1 1 d . . . . .
C14 C 0.3702(3) 0.19155(17) 0.3660(2) 0.0143(8) Uani 1 1 d . . . . .
C8 C 0.7020(3) 0.27194(15) 0.1275(2) 0.0134(8) Uani 1 1 d . . . . .
H8A H 0.7171 0.2599 0.0693 0.016 Uiso 1 1 calc R U . . .
H8B H 0.7809 0.2809 0.1587 0.016 Uiso 1 1 calc R U . . .
C15 C 0.2846(4) 0.17313(19) 0.4327(3) 0.0248(9) Uani 1 1 d . . . . .
H15A H 0.3325 0.1597 0.4834 0.037 Uiso 1 1 calc R U . . .
H15B H 0.2319 0.1425 0.4098 0.037 Uiso 1 1 calc R U . . .
H15C H 0.2345 0.2054 0.4475 0.037 Uiso 1 1 calc R U . . .
C1 C 0.4232(3) 0.14660(15) 0.3124(2) 0.0102(7) Uani 1 1 d . . . . .
C12 C 0.2803(4) 0.33185(17) 0.3724(3) 0.0214(9) Uani 1 1 d . . . . .
H12A H 0.2021 0.3111 0.3676 0.026 Uiso 1 1 calc R U . . .
H12B H 0.2718 0.3637 0.4123 0.026 Uiso 1 1 calc R U . . .
C16 C 0.3856(3) 0.25133(16) 0.1691(2) 0.0142(8) Uani 1 1 d . . . . .
Fe1B Fe -0.02255(5) 0.00144(2) 0.26158(3) 0.01114(14) Uani 1 1 d . . . . .
N4B N 0.1958(3) -0.10493(13) 0.2207(2) 0.0149(7) Uani 1 1 d D . . . .
N3B N -0.0704(3) -0.08348(13) 0.29689(19) 0.0121(6) Uani 1 1 d D . . . .
N2B N -0.1368(3) 0.02264(13) 0.34345(19) 0.0125(6) Uani 1 1 d . . . . .
N5B N 0.0934(3) 0.00971(13) 0.16434(19) 0.0134(6) Uani 1 1 d . . . . .
N6B N 0.2027(3) -0.00840(15) 0.3980(2) 0.0230(8) Uani 1 1 d . . . . .
N7B N -0.2267(3) -0.00819(13) 0.1102(2) 0.0158(7) Uani 1 1 d . . . . .
N1B N -0.0049(2) 0.08112(13) 0.25818(18) 0.0104(6) Uani 1 1 d . . . . .
C16B C 0.1176(4) -0.00435(16) 0.3491(2) 0.0161(8) Uani 1 1 d . . . . .
C4B C 0.1008(3) 0.16483(15) 0.2121(2) 0.0150(8) Uani 1 1 d . . . . .
H4B H 0.1597 0.1817 0.1793 0.018 Uiso 1 1 calc R U . . .
C2B C -0.0552(3) 0.17337(16) 0.3157(2) 0.0160(8) Uani 1 1 d . . . . .
H2B H -0.1013 0.1961 0.3510 0.019 Uiso 1 1 calc R U . . .
C3B C 0.0323(3) 0.19819(16) 0.2659(2) 0.0175(8) Uani 1 1 d . . . . .
H3B H 0.0454 0.2380 0.2686 0.021 Uiso 1 1 calc R U . . .
C12B C -0.1232(3) -0.07721(15) 0.3823(2) 0.0147(8) Uani 1 1 d . . . . .
H12C H -0.0565 -0.0734 0.4274 0.018 Uiso 1 1 calc R U . . .
H12D H -0.1708 -0.1115 0.3943 0.018 Uiso 1 1 calc R U . . .
C8B C 0.1185(3) -0.03624(16) 0.1018(2) 0.0162(8) Uani 1 1 d . . . . .
H8B1 H 0.1449 -0.0187 0.0494 0.019 Uiso 1 1 calc R U . . .
H8B2 H 0.0426 -0.0576 0.0867 0.019 Uiso 1 1 calc R U . . .
C6B C 0.1306(3) 0.06241(16) 0.1519(2) 0.0136(8) Uani 1 1 d . . . . .
C17B C -0.1530(3) -0.00433(15) 0.1683(2) 0.0135(7) Uani 1 1 d . . . . .
C11B C 0.0160(3) -0.13364(15) 0.3015(2) 0.0143(8) Uani 1 1 d . . . . .
H11C H -0.0303 -0.1686 0.3118 0.017 Uiso 1 1 calc R U . . .
H11D H 0.0770 -0.1283 0.3500 0.017 Uiso 1 1 calc R U . . .
C14B C -0.1527(3) 0.07712(15) 0.3595(2) 0.0118(7) Uani 1 1 d . . . . .
C1B C -0.0723(3) 0.11352(15) 0.3112(2) 0.0114(7) Uani 1 1 d . . . . .
C5B C 0.0788(3) 0.10555(15) 0.2087(2) 0.0117(7) Uani 1 1 d . . . . .
C7B C 0.2106(4) 0.08268(17) 0.0832(3) 0.0207(9) Uani 1 1 d . . . . .
H7B1 H 0.2592 0.0509 0.0646 0.031 Uiso 1 1 calc R U . . .
H7B2 H 0.2648 0.1128 0.1061 0.031 Uiso 1 1 calc R U . . .
H7B3 H 0.1592 0.0973 0.0349 0.031 Uiso 1 1 calc R U . . .
C15B C -0.2424(3) 0.10086(16) 0.4198(2) 0.0161(8) Uani 1 1 d . . . . .
H15D H -0.3249 0.0884 0.4012 0.024 Uiso 1 1 calc R U . . .
H15E H -0.2388 0.1424 0.4194 0.024 Uiso 1 1 calc R U . . .
H15F H -0.2208 0.0870 0.4773 0.024 Uiso 1 1 calc R U . . .
C13B C -0.2065(3) -0.02409(15) 0.3820(2) 0.0152(8) Uani 1 1 d . . . . .
H13C H -0.2840 -0.0312 0.3479 0.018 Uiso 1 1 calc R U . . .
H13D H -0.2248 -0.0141 0.4404 0.018 Uiso 1 1 calc R U . . .
C10B C 0.0826(3) -0.14120(15) 0.2197(2) 0.0162(8) Uani 1 1 d . . . . .
H10C H 0.1053 -0.1816 0.2137 0.019 Uiso 1 1 calc R U . . .
H10D H 0.0270 -0.1308 0.1701 0.019 Uiso 1 1 calc R U . . .
C18 C 1.0055(4) 0.2470(2) 0.5263(3) 0.0280(10) Uani 1 1 d . . . . .
H18A H 1.0919 0.2454 0.5456 0.042 Uiso 1 1 calc R U . . .
H18B H 0.9791 0.2099 0.5039 0.042 Uiso 1 1 calc R U . . .
H18C H 0.9580 0.2570 0.5740 0.042 Uiso 1 1 calc R U . . .
O1 O 0.9869(3) 0.28910(14) 0.4608(2) 0.0341(8) Uani 1 1 d . . . . .
H1 H 0.9126 0.2915 0.4458 0.051 Uiso 1 1 calc R U . . .
O1C O 0.5188(5) 0.4768(2) 0.0362(4) 0.0746(19) Uani 0.5 1 d . . P A 1
O1B O 0.5265(8) 0.4788(2) 0.4797(4) 0.107(3) Uani 0.5 1 d . . P B 1
C18C C 0.5188(5) 0.4768(2) 0.0362(4) 0.0746(19) Uani 0.5 1 d . . P C 2
C18B C 0.5265(8) 0.4788(2) 0.4797(4) 0.107(3) Uani 0.5 1 d . . P D 2
C9B C 0.2184(4) -0.07814(16) 0.1382(2) 0.0187(8) Uani 1 1 d . . . . .
H9B1 H 0.2274 -0.1086 0.0960 0.022 Uiso 1 1 calc R U . . .
H9B2 H 0.2967 -0.0575 0.1450 0.022 Uiso 1 1 calc R U . . .
H3NB H -0.141(3) -0.0931(17) 0.257(2) 0.022 Uiso 1 1 d D U . . .
H3N H 0.642(3) 0.3476(17) 0.245(2) 0.022 Uiso 1 1 d D U . . .
H4NB H 0.184(4) -0.0738(13) 0.260(2) 0.022 Uiso 1 1 d D U . . .
H4N H 0.317(4) 0.3221(12) 0.253(2) 0.022 Uiso 1 1 d D U . . .

loop_
_atom_site_aniso_label
_atom_site_aniso_U_11
_atom_site_aniso_U_22
_atom_site_aniso_U_33
_atom_site_aniso_U_23
_atom_site_aniso_U_13
_atom_site_aniso_U_12
Fe1 0.0104(2) 0.0108(3) 0.0103(3) -0.0002(2) 0.00062(18) -0.0016(2)
N1 0.0108(15) 0.0123(16) 0.0088(15) 0.0005(12) -0.0001(12) 0.0009(11)
N5 0.0093(14) 0.0172(17) 0.0156(16) -0.0019(13) -0.0012(12) 0.0005(13)
N6 0.0183(17) 0.0273(19) 0.0197(18) 0.0041(15) -0.0011(14) -0.0078(15)
N7 0.0147(16) 0.0139(16) 0.0150(16) 0.0005(13) 0.0004(13) -0.0004(12)
N4 0.0127(16) 0.0164(17) 0.0232(18) -0.0050(14) 0.0024(13) 0.0008(13)
N2 0.0128(15) 0.0118(15) 0.0092(15) -0.0011(12) 0.0012(12) -0.0007(12)
N3 0.0098(15) 0.0119(15) 0.0120(16) -0.0015(12) 0.0017(12) 0.0003(12)
C13 0.021(2) 0.019(2) 0.014(2) -0.0029(16) 0.0054(15) 0.0002(16)
C3 0.021(2) 0.0102(19) 0.021(2) 0.0009(15) 0.0015(16) -0.0012(16)
C4 0.022(2) 0.015(2) 0.015(2) -0.0008(15) 0.0031(16) 0.0050(16)
C2 0.0126(18) 0.019(2) 0.0150(19) 0.0047(16) 0.0025(14) -0.0018(15)
C9 0.0123(18) 0.0108(18) 0.0157(19) 0.0009(15) 0.0048(14) -0.0010(14)
C7 0.026(2) 0.014(2) 0.020(2) 0.0014(16) 0.0097(17) 0.0039(16)
C17 0.0175(18) 0.0085(18) 0.0125(18) 0.0021(14) 0.0051(15) 0.0010(14)
C10 0.0139(18) 0.0118(19) 0.021(2) 0.0008(15) 0.0019(15) 0.0046(15)
C11 0.0161(19) 0.0104(18) 0.021(2) -0.0041(15) 0.0014(15) 0.0015(15)
C5 0.0070(17) 0.0129(18) 0.0137(18) -0.0007(14) -0.0005(14) 0.0025(14)
C6 0.0118(18) 0.0140(19) 0.0134(18) -0.0015(15) 0.0027(14) 0.0000(15)
C14 0.0111(17) 0.023(2) 0.0086(18) -0.0048(15) 0.0016(14) -0.0018(15)
C8 0.0122(18) 0.0129(18) 0.0154(19) -0.0008(15) 0.0036(14) -0.0029(14)
C15 0.024(2) 0.032(2) 0.021(2) -0.0081(18) 0.0130(17) -0.0091(18)
C1 0.0074(16) 0.0154(18) 0.0081(17) 0.0013(14) 0.0014(13) -0.0012(14)
C12 0.018(2) 0.019(2) 0.028(2) -0.0073(17) 0.0089(17) -0.0005(16)
C16 0.0158(18) 0.0115(18) 0.0158(19) -0.0009(15) 0.0051(15) -0.0036(15)
Fe1B 0.0171(3) 0.0071(3) 0.0093(3) 0.0007(2) 0.00152(19) -0.0009(2)
N4B 0.0168(16) 0.0104(16) 0.0181(17) -0.0010(13) 0.0045(13) 0.0001(13)
N3B 0.0142(15) 0.0096(15) 0.0126(16) -0.0011(12) 0.0014(12) 0.0010(12)
N2B 0.0154(16) 0.0104(15) 0.0117(15) 0.0015(12) 0.0019(12) -0.0016(12)
N5B 0.0147(15) 0.0123(16) 0.0128(15) 0.0010(12) -0.0010(12) 0.0052(12)
N6B 0.0306(19) 0.0218(19) 0.0156(17) 0.0026(14) -0.0050(15) -0.0099(15)
N7B 0.0185(16) 0.0148(17) 0.0143(16) 0.0007(13) 0.0019(13) 0.0030(13)
N1B 0.0124(16) 0.0071(16) 0.0115(15) 0.0014(11) 0.0007(12) 0.0009(11)
C16B 0.030(2) 0.0079(18) 0.0112(18) -0.0019(15) 0.0045(16) -0.0045(16)
C4B 0.0157(19) 0.0101(18) 0.019(2) 0.0032(15) -0.0019(15) -0.0016(15)
C2B 0.0175(19) 0.0107(19) 0.019(2) -0.0015(15) -0.0029(15) 0.0023(15)
C3B 0.0198(19) 0.0080(18) 0.024(2) 0.0002(15) -0.0040(16) -0.0004(16)
C12B 0.021(2) 0.0104(19) 0.0134(19) 0.0028(15) 0.0047(15) -0.0019(15)
C8B 0.024(2) 0.015(2) 0.0102(18) -0.0018(15) 0.0027(15) -0.0016(16)
C6B 0.0130(18) 0.017(2) 0.0110(18) 0.0013(15) 0.0025(14) 0.0019(15)
C17B 0.0172(18) 0.0086(18) 0.0158(18) 0.0030(15) 0.0080(15) 0.0033(15)
C11B 0.0177(19) 0.0090(18) 0.0165(19) 0.0027(15) 0.0036(15) 0.0004(14)
C14B 0.0121(18) 0.0126(19) 0.0106(18) -0.0006(14) -0.0002(14) -0.0006(14)
C1B 0.0143(18) 0.0092(18) 0.0103(18) -0.0017(14) -0.0020(14) 0.0022(14)
C5B 0.0139(18) 0.0091(17) 0.0119(18) 0.0030(14) -0.0005(14) -0.0015(14)
C7B 0.024(2) 0.018(2) 0.021(2) 0.0002(16) 0.0094(17) -0.0015(17)
C15B 0.0189(19) 0.0114(19) 0.018(2) -0.0015(15) 0.0024(15) 0.0017(15)
C13B 0.021(2) 0.0100(18) 0.016(2) -0.0003(15) 0.0095(15) -0.0036(15)
C10B 0.021(2) 0.0083(18) 0.019(2) -0.0006(15) -0.0003(16) 0.0024(15)
C18 0.017(2) 0.044(3) 0.023(2) -0.003(2) -0.0019(16) 0.005(2)
O1 0.0223(16) 0.045(2) 0.0351(19) 0.0079(16) -0.0008(14) -0.0114(15)
O1C 0.073(3) 0.063(3) 0.096(4) -0.047(3) 0.063(3) -0.043(3)
O1B 0.234(8) 0.037(3) 0.058(4) -0.001(3) 0.055(4) 0.022(4)
C18C 0.073(3) 0.063(3) 0.096(4) -0.047(3) 0.063(3) -0.043(3)
C18B 0.234(8) 0.037(3) 0.058(4) -0.001(3) 0.055(4) 0.022(4)
C9B 0.023(2) 0.015(2) 0.019(2) -0.0016(16) 0.0061(16) -0.0001(16)

loop_
_atom_type_symbol
_atom_type_description
_atom_type_scat_dispersion_real
_atom_type_scat_dispersion_imag
_atom_type_scat_source
C C 0.0033 0.0016 'International Tables Vol C Tables 4.2.6.8 and 6.1.1.4'
Fe Fe 0.3463 0.8444 'International Tables Vol C Tables 4.2.6.8 and 6.1.1.4'
N N 0.0061 0.0033 'International Tables Vol C Tables 4.2.6.8 and 6.1.1.4'
O O 0.0106 0.0060 'International Tables Vol C Tables 4.2.6.8 and 6.1.1.4'
H H 0.0000 0.0000 'International Tables Vol C Tables 4.2.6.8 and 6.1.1.4'

loop_
_geom_angle_atom_site_label_1
_geom_angle_atom_site_label_2
_geom_angle_atom_site_label_3
_geom_angle
N1 Fe1 N2 80.38(12)
N1 Fe1 C16 89.31(14)
N2 Fe1 C16 92.47(13)
N1 Fe1 C17 97.93(13)
N2 Fe1 C17 93.28(13)
C16 Fe1 C17 171.41(16)
N1 Fe1 N5 79.66(12)
N2 Fe1 N5 159.72(13)
C16 Fe1 N5 90.82(13)
C17 Fe1 N5 85.97(13)
N1 Fe1 N3 162.61(12)
N2 Fe1 N3 82.96(12)
C16 Fe1 N3 86.45(13)
C17 Fe1 N3 87.93(13)
N5 Fe1 N3 117.22(12)
C1 N1 C5 121.4(3)
C1 N1 Fe1 119.9(2)
C5 N1 Fe1 118.3(2)
C14 N5 C13 119.6(3)
C14 N5 Fe1 114.5(2)
C13 N5 Fe1 125.5(2)
C12 N4 C11 114.1(3)
C12 N4 H4N 103(2)
C11 N4 H4N 107(2)
C6 N2 C8 123.7(3)
C6 N2 Fe1 118.8(2)
C8 N2 Fe1 117.5(2)
C10 N3 C9 108.4(3)
C10 N3 Fe1 124.8(2)
C9 N3 Fe1 104.9(2)
C10 N3 H3N 105(2)
C9 N3 H3N 101(2)
Fe1 N3 H3N 110(2)
N5 C13 C12 112.8(3)
N5 C13 H13A 109.0
C12 C13 H13A 109.0
N5 C13 H13B 109.0
C12 C13 H13B 109.0
H13A C13 H13B 107.8
C2 C3 C4 120.9(4)
C2 C3 H3 119.5
C4 C3 H3 119.5
C5 C4 C3 118.2(3)
C5 C4 H4 120.9
C3 C4 H4 120.9
C1 C2 C3 118.8(3)
C1 C2 H2 120.6
C3 C2 H2 120.6
N3 C9 C8 110.2(3)
N3 C9 H9A 109.6
C8 C9 H9A 109.6
N3 C9 H9B 109.6
C8 C9 H9B 109.6
H9A C9 H9B 108.1
C6 C7 H7A 109.5
C6 C7 H7B 109.5
H7A C7 H7B 109.5
C6 C7 H7C 109.5
H7A C7 H7C 109.5
H7B C7 H7C 109.5
N7 C17 Fe1 177.3(3)
N3 C10 C11 113.4(3)
N3 C10 H10A 108.9
C11 C10 H10A 108.9
N3 C10 H10B 108.9
C11 C10 H10B 108.9
H10A C10 H10B 107.7
N4 C11 C10 111.6(3)
N4 C11 H11A 109.3
C10 C11 H11A 109.3
N4 C11 H11B 109.3
C10 C11 H11B 109.3
H11A C11 H11B 108.0
N1 C5 C4 120.4(3)
N1 C5 C6 110.7(3)
C4 C5 C6 128.9(3)
N2 C6 C5 111.7(3)
N2 C6 C7 125.5(3)
C5 C6 C7 122.8(3)
N5 C14 C1 114.2(3)
N5 C14 C15 127.3(3)
C1 C14 C15 118.4(3)
N2 C8 C9 106.0(3)
N2 C8 H8A 110.5
C9 C8 H8A 110.5
N2 C8 H8B 110.5
C9 C8 H8B 110.5
H8A C8 H8B 108.7
C14 C15 H15A 109.5
C14 C15 H15B 109.5
H15A C15 H15B 109.5
C14 C15 H15C 109.5
H15A C15 H15C 109.5
H15B C15 H15C 109.5
N1 C1 C2 120.3(3)
N1 C1 C14 110.9(3)
C2 C1 C14 128.8(3)
N4 C12 C13 115.6(3)
N4 C12 H12A 108.4
C13 C12 H12A 108.4
N4 C12 H12B 108.4
C13 C12 H12B 108.4
H12A C12 H12B 107.5
N6 C16 Fe1 177.9(3)
N1B Fe1B N2B 80.59(12)
N1B Fe1B C17B 96.75(14)
N2B Fe1B C17B 92.46(13)
N1B Fe1B C16B 90.66(14)
N2B Fe1B C16B 93.56(14)
C17B Fe1B C16B 171.13(16)
N1B Fe1B N5B 79.37(12)
N2B Fe1B N5B 159.28(13)
C17B Fe1B N5B 84.75(13)
C16B Fe1B N5B 91.86(13)
N1B Fe1B N3B 163.47(12)
N2B Fe1B N3B 83.21(12)
C17B Fe1B N3B 87.19(13)
C16B Fe1B N3B 87.06(13)
N5B Fe1B N3B 117.05(12)
C9B N4B C10B 115.1(3)
C9B N4B H4NB 106(2)
C10B N4B H4NB 107(2)
C11B N3B C12B 108.4(3)
C11B N3B Fe1B 124.8(2)
C12B N3B Fe1B 105.0(2)
C11B N3B H3NB 108(2)
C12B N3B H3NB 105(2)
Fe1B N3B H3NB 104(2)
C14B N2B C13B 123.7(3)
C14B N2B Fe1B 118.7(2)
C13B N2B Fe1B 117.5(2)
C6B N5B C8B 120.1(3)
C6B N5B Fe1B 114.2(2)
C8B N5B Fe1B 124.8(2)
C5B N1B C1B 121.6(3)
C5B N1B Fe1B 120.4(2)
C1B N1B Fe1B 117.9(2)
N6B C16B Fe1B 177.3(3)
C3B C4B C5B 118.1(3)
C3B C4B H4B 120.9
C5B C4B H4B 120.9
C3B C2B C1B 118.3(3)
C3B C2B H2B 120.8
C1B C2B H2B 120.8
C4B C3B C2B 121.4(3)
C4B C3B H3B 119.3
C2B C3B H3B 119.3
N3B C12B C13B 110.0(3)
N3B C12B H12C 109.7
C13B C12B H12C 109.7
N3B C12B H12D 109.7
C13B C12B H12D 109.7
H12C C12B H12D 108.2
N5B C8B C9B 111.9(3)
N5B C8B H8B1 109.2
C9B C8B H8B1 109.2
N5B C8B H8B2 109.2
C9B C8B H8B2 109.2
H8B1 C8B H8B2 107.9
N5B C6B C5B 114.2(3)
N5B C6B C7B 126.8(3)
C5B C6B C7B 118.8(3)
N7B C17B Fe1B 177.0(3)
N3B C11B C10B 112.7(3)
N3B C11B H11C 109.0
C10B C11B H11C 109.0
N3B C11B H11D 109.0
C10B C11B H11D 109.0
H11C C11B H11D 107.8
N2B C14B C1B 111.6(3)
N2B C14B C15B 125.2(3)
C1B C14B C15B 123.2(3)
N1B C1B C2B 119.9(3)
N1B C1B C14B 111.1(3)
C2B C1B C14B 128.9(3)
N1B C5B C4B 120.6(3)
N1B C5B C6B 111.0(3)
C4B C5B C6B 128.3(3)
C6B C7B H7B1 109.5
C6B C7B H7B2 109.5
H7B1 C7B H7B2 109.5
C6B C7B H7B3 109.5
H7B1 C7B H7B3 109.5
H7B2 C7B H7B3 109.5
C14B C15B H15D 109.5
C14B C15B H15E 109.5
H15D C15B H15E 109.5
C14B C15B H15F 109.5
H15D C15B H15F 109.5
H15E C15B H15F 109.5
N2B C13B C12B 105.8(3)
N2B C13B H13C 110.6
C12B C13B H13C 110.6
N2B C13B H13D 110.6
C12B C13B H13D 110.6
H13C C13B H13D 108.7
N4B C10B C11B 111.7(3)
N4B C10B H10C 109.3
C11B C10B H10C 109.3
N4B C10B H10D 109.3
C11B C10B H10D 109.3
H10C C10B H10D 107.9
O1 C18 H18A 109.5
O1 C18 H18B 109.5
H18A C18 H18B 109.5
O1 C18 H18C 109.5
H18A C18 H18C 109.5
H18B C18 H18C 109.5
C18 O1 H1 109.5
N4B C9B C8B 115.6(3)
N4B C9B H9B1 108.4
C8B C9B H9B1 108.4
N4B C9B H9B2 108.4
C8B C9B H9B2 108.4
H9B1 C9B H9B2 107.4

loop_
_geom_bond_atom_site_label_1
_geom_bond_atom_site_label_2
_geom_bond_distance
_geom_bond_site_symmetry_2
Fe1 N1 1.854(3) .
Fe1 N2 1.906(3) .
Fe1 C16 1.941(4) .
Fe1 C17 1.958(4) .
Fe1 N5 2.031(3) .
Fe1 N3 2.115(3) .
N1 C1 1.357(4) .
N1 C5 1.361(4) .
N5 C14 1.298(5) .
N5 C13 1.478(5) .
N6 C16 1.155(5) .
N7 C17 1.155(5) .
N4 C12 1.465(5) .
N4 C11 1.474(5) .
N4 H4N 0.963(19) .
N2 C6 1.294(5) .
N2 C8 1.471(4) .
N3 C10 1.487(4) .
N3 C9 1.491(4) .
N3 H3N 0.966(19) .
C13 C12 1.530(5) .
C13 H13A 0.9700 .
C13 H13B 0.9700 .
C3 C2 1.388(5) .
C3 C4 1.393(5) .
C3 H3 0.9300 .
C4 C5 1.389(5) .
C4 H4 0.9300 .
C2 C1 1.385(5) .
C2 H2 0.9300 .
C9 C8 1.512(5) .
C9 H9A 0.9700 .
C9 H9B 0.9700 .
C7 C6 1.500(5) .
C7 H7A 0.9600 .
C7 H7B 0.9600 .
C7 H7C 0.9600 .
C10 C11 1.512(5) .
C10 H10A 0.9700 .
C10 H10B 0.9700 .
C11 H11A 0.9700 .
C11 H11B 0.9700 .
C5 C6 1.465(5) .
C14 C1 1.473(5) .
C14 C15 1.500(5) .
C8 H8A 0.9700 .
C8 H8B 0.9700 .
C15 H15A 0.9600 .
C15 H15B 0.9600 .
C15 H15C 0.9600 .
C12 H12A 0.9700 .
C12 H12B 0.9700 .
Fe1B N1B 1.851(3) .
Fe1B N2B 1.901(3) .
Fe1B C17B 1.947(4) .
Fe1B C16B 1.961(4) .
Fe1B N5B 2.041(3) .
Fe1B N3B 2.111(3) .
N4B C9B 1.458(5) .
N4B C10B 1.481(5) .
N4B H4NB 0.953(19) .
N3B C11B 1.487(4) .
N3B C12B 1.487(4) .
N3B H3NB 0.963(18) .
N2B C14B 1.297(5) .
N2B C13B 1.469(4) .
N5B C6B 1.301(5) .
N5B C8B 1.476(5) .
N6B C16B 1.151(5) .
N7B C17B 1.159(5) .
N1B C5B 1.353(4) .
N1B C1B 1.363(4) .
C4B C3B 1.389(5) .
C4B C5B 1.390(5) .
C4B H4B 0.9300 .
C2B C3B 1.389(5) .
C2B C1B 1.396(5) .
C2B H2B 0.9300 .
C3B H3B 0.9300 .
C12B C13B 1.521(5) .
C12B H12C 0.9700 .
C12B H12D 0.9700 .
C8B C9B 1.526(5) .
C8B H8B1 0.9700 .
C8B H8B2 0.9700 .
C6B C5B 1.468(5) .
C6B C7B 1.497(5) .
C11B C10B 1.515(5) .
C11B H11C 0.9700 .
C11B H11D 0.9700 .
C14B C1B 1.457(5) .
C14B C15B 1.500(5) .
C7B H7B1 0.9600 .
C7B H7B2 0.9600 .
C7B H7B3 0.9600 .
C15B H15D 0.9600 .
C15B H15E 0.9600 .
C15B H15F 0.9600 .
C13B H13C 0.9700 .
C13B H13D 0.9700 .
C10B H10C 0.9700 .
C10B H10D 0.9700 .
C18 O1 1.410(5) .
C18 H18A 0.9600 .
C18 H18B 0.9600 .
C18 H18C 0.9600 .
O1 H1 0.8200 .
O1C O1C 1.583(12) 3_665
O1B O1B 1.320(10) 3_666
C18C C18C 1.583(12) 3_665
C18B C18B 1.320(10) 3_666
C9B H9B1 0.9700 .
C9B H9B2 0.9700 .
